data_7712359
loop_
_publ_author_name
'H\"adinger, Pauline'
'Hinz, Alexander'

_publ_section_title
;
 Reactivity of Pt(0) bromosilylene complexes towards ethylene
;
_journal_issue 8
_journal_name_full 'Dalton Transactions'
_journal_page_first 2214
_journal_page_last 2218
_journal_paper_doi 10.1039/D3DT00170A
_journal_volume 52
_journal_year 2023
_chemical_formula_sum 'C98 H110 Br N P2 Pt Si'
_chemical_formula_weight 1666.89
_space_group_crystal_system triclinic
_space_group_IT_number 2
_space_group_name_Hall '-P 1'
_space_group_name_H-M_alt 'P -1'
_atom_sites_solution_hydrogens geom
_audit_creation_method SHELXL-2018/3
_audit_update_record
;
2022-12-02 deposited with the CCDC.	2023-02-07 downloaded from the CCDC.
;
_cell_angle_alpha 79.425(2)
_cell_angle_beta 76.139(2)
_cell_angle_gamma 88.150(2)
_cell_formula_units_Z 2
_cell_length_a 12.5070(2)
_cell_length_b 18.5677(4)
_cell_length_c 19.0009(4)
_cell_measurement_reflns_used 91502
_cell_measurement_temperature 150(2)
_cell_measurement_theta_max 64.45
_cell_measurement_theta_min 2.11
_cell_volume 4210.94(15)
_computing_cell_refinement
;
X-Area Recipe 1.37.0.0 (STOE, 2021)
;
_computing_data_collection
;
X-Area Pilatus3_SV 1.31.175.0 (STOE, 2021)
;
_computing_data_reduction
;
X-Area Integrate 2.5.1.0 (STOE, 2021)
X-Area LANA 2.6.2.0 (STOE, 2021)
;
_computing_publication_material
;
STOE & Cie GmbH, X-Area, software package for collecting single-crystal or
multi-domain crystal data on STOE area-detector diffractometers, for image 
processing, for the correction and scaling of reflection intensities and 
for outlier rejection, version 2.0, Darmstadt 2021
;
_diffrn_ambient_temperature 150(2)
_diffrn_detector EIGER4M
_diffrn_detector_area_resol_mean 13.33
_diffrn_measured_fraction_theta_full 0.981
_diffrn_measured_fraction_theta_max 0.975
_diffrn_measurement_details ' 1546 frames, detector distance = 80 mm'
_diffrn_measurement_device 'Eulerian 4-circle diffractometer'
_diffrn_measurement_device_type 'STOE STADIVARI'
_diffrn_measurement_method 'rotation method, \w scans'
_diffrn_radiation_collimation '1.2 0.6 mm diameter'
_diffrn_radiation_monochromator 'Graded multilayer mirror'
_diffrn_radiation_polarisn_norm 0
_diffrn_radiation_probe x-ray
_diffrn_radiation_type GaK\a
_diffrn_radiation_wavelength 1.34143
_diffrn_reflns_av_R_equivalents 0.0236
_diffrn_reflns_av_unetI/netI 0.0193
_diffrn_reflns_Laue_measured_fraction_full 0.981
_diffrn_reflns_Laue_measured_fraction_max 0.975
_diffrn_reflns_limit_h_max 16
_diffrn_reflns_limit_h_min -5
_diffrn_reflns_limit_k_max 23
_diffrn_reflns_limit_k_min -23
_diffrn_reflns_limit_l_max 24
_diffrn_reflns_limit_l_min -24
_diffrn_reflns_number 45663
_diffrn_reflns_point_group_measured_fraction_full 0.981
_diffrn_reflns_point_group_measured_fraction_max 0.975
_diffrn_reflns_theta_full 53.597
_diffrn_reflns_theta_max 59.999
_diffrn_reflns_theta_min 2.106
_diffrn_source 'Metaljet D2'
_diffrn_source_current 3.57
_diffrn_source_power 0.250
_diffrn_source_voltage 70
_exptl_absorpt_coefficient_mu 3.058
_exptl_absorpt_correction_T_max 0.5821
_exptl_absorpt_correction_T_min 0.4965
_exptl_absorpt_correction_type multi-scan
_exptl_absorpt_process_details
;
STOE LANA, absorption correction by scaling of reflection intensities.
J. Koziskova, F. Hahn, J. Richter, J. Kozisek, "Comparison of different
absorption corrections on the model structure of tetrakis(\m~2~-acetato)-
diaqua-di-copper(II)", Acta Chimica Slovaca, vol. 9, no. 2, 2016, pp. 136 - 140.
;
_exptl_crystal_colour colourless
_exptl_crystal_density_diffrn 1.315
_exptl_crystal_description block
_exptl_crystal_F_000 1724
_exptl_crystal_size_max 0.180
_exptl_crystal_size_mid 0.070
_exptl_crystal_size_min 0.060
_refine_diff_density_max 1.780
_refine_diff_density_min -2.544
_refine_diff_density_rms 0.087
_refine_ls_extinction_method none
_refine_ls_goodness_of_fit_ref 1.052
_refine_ls_hydrogen_treatment constr
_refine_ls_matrix_type full
_refine_ls_number_parameters 1054
_refine_ls_number_reflns 18499
_refine_ls_number_restraints 564
_refine_ls_restrained_S_all 1.040
_refine_ls_R_factor_all 0.0346
_refine_ls_R_factor_gt 0.0335
_refine_ls_shift/su_max 0.003
_refine_ls_shift/su_mean 0.000
_refine_ls_structure_factor_coef Fsqd
_refine_ls_weighting_details 'w=1/[\s^2^(Fo^2^)+(0.0372P)^2^+9.1950P] where P=(Fo^2^+2Fc^2^)/3'
_refine_ls_weighting_scheme calc
_refine_ls_wR_factor_gt 0.0853
_refine_ls_wR_factor_ref 0.0859
_reflns_Friedel_coverage 0.000
_reflns_number_gt 17877
_reflns_number_total 18499
_reflns_threshold_expression 'I > 2\s(I)'
_cod_data_source_file d3dt00170a2.cif
_cod_data_source_block PH140
_cod_database_code 7712359
_shelx_shelxl_version_number 2018/3
_shelx_space_group_comment
;
The symmetry employed for this shelxl refinement is uniquely defined
by the following loop, which should always be used as a source of
symmetry information in preference to the above space-group names.
They are only intended as comments.
;
_shelx_estimated_absorpt_t_min 0.609
_shelx_estimated_absorpt_t_max 0.838

loop_
_space_group_symop_operation_xyz
'x, y, z'
'-x, -y, -z'

loop_
_atom_site_label
_atom_site_type_symbol
_atom_site_fract_x
_atom_site_fract_y
_atom_site_fract_z
_atom_site_U_iso_or_equiv
_atom_site_adp_type
_atom_site_occupancy
_atom_site_site_symmetry_order
_atom_site_calc_flag
_atom_site_refinement_flags_posn
_atom_site_refinement_flags_adp
_atom_site_refinement_flags_occupancy
_atom_site_disorder_assembly
_atom_site_disorder_group
Pt1 Pt 0.69579(2) 0.71954(2) 0.67395(2) 0.01893(4) Uani 1 1 d . . . . .
Br1 Br 0.71055(3) 0.54690(2) 0.59579(2) 0.02782(7) Uani 1 1 d . . . . .
P1 P 0.57934(6) 0.74906(4) 0.59480(4) 0.02006(13) Uani 1 1 d . . . . .
P2 P 0.79985(5) 0.82857(4) 0.65418(4) 0.02034(13) Uani 1 1 d . . . . .
Si1 Si 0.68527(6) 0.59334(4) 0.70204(4) 0.01931(13) Uani 1 1 d . . . . .
N1 N 0.57914(18) 0.53810(11) 0.76833(12) 0.0181(4) Uani 1 1 d . . . . .
C1 C 0.7987(2) 0.66872(15) 0.74382(16) 0.0242(5) Uani 1 1 d . . . . .
H1A H 0.870491 0.694844 0.730788 0.029 Uiso 1 1 calc R U . . .
H1B H 0.763159 0.670223 0.796016 0.029 Uiso 1 1 calc R U . . .
C2 C 0.8160(2) 0.58771(16) 0.73234(17) 0.0273(6) Uani 1 1 d . . . . .
H2A H 0.813781 0.552078 0.778345 0.033 Uiso 1 1 calc R U . . .
H2B H 0.881702 0.580540 0.693343 0.033 Uiso 1 1 calc R U . . .
C3 C 0.5629(2) 0.46464(14) 0.75915(14) 0.0183(5) Uani 1 1 d . . . . .
C4 C 0.6380(2) 0.40726(14) 0.75375(15) 0.0210(5) Uani 1 1 d . . . . .
C5 C 0.5984(2) 0.34072(15) 0.74606(16) 0.0243(5) Uani 1 1 d . . . . .
H5 H 0.648597 0.301383 0.741720 0.029 Uiso 1 1 calc R U . . .
C6 C 0.4891(2) 0.32772(14) 0.74428(15) 0.0225(5) Uani 1 1 d . . . . .
C7 C 0.4158(2) 0.38567(14) 0.75038(14) 0.0210(5) Uani 1 1 d . . . . .
H7 H 0.341290 0.379318 0.748944 0.025 Uiso 1 1 calc R U . . .
C8 C 0.4527(2) 0.45312(14) 0.75863(14) 0.0183(5) Uani 1 1 d . . . . .
C9 C 0.3941(2) 0.51958(14) 0.77303(14) 0.0186(5) Uani 1 1 d . . . . .
C10 C 0.2842(2) 0.53910(14) 0.77814(14) 0.0202(5) Uani 1 1 d . . . . .
H10 H 0.233321 0.505974 0.770746 0.024 Uiso 1 1 calc R U . . .
C11 C 0.2498(2) 0.60736(15) 0.79414(15) 0.0211(5) Uani 1 1 d . . . . .
C12 C 0.3250(2) 0.65060(14) 0.81307(15) 0.0208(5) Uani 1 1 d . . . . .
H12 H 0.299668 0.695406 0.828194 0.025 Uiso 1 1 calc R U . . .
C13 C 0.4349(2) 0.63190(14) 0.81106(14) 0.0191(5) Uani 1 1 d . . . . .
C14 C 0.4705(2) 0.56766(14) 0.78349(14) 0.0174(5) Uani 1 1 d . . . . .
C15 C 0.7544(2) 0.40838(14) 0.76141(15) 0.0220(5) Uani 1 1 d . . . . .
C16 C 0.7751(3) 0.39424(16) 0.83134(17) 0.0279(6) Uani 1 1 d . . . . .
H16 H 0.715349 0.391114 0.873468 0.034 Uiso 1 1 calc R U . . .
C17 C 0.8820(3) 0.38461(16) 0.84061(18) 0.0296(6) Uani 1 1 d . . . . .
C18 C 0.9687(3) 0.39203(17) 0.77743(18) 0.0309(6) Uani 1 1 d . . . . .
H18 H 1.042134 0.386720 0.783151 0.037 Uiso 1 1 calc R U . . .
C19 C 0.9512(2) 0.40692(16) 0.70652(17) 0.0267(6) Uani 1 1 d . . . . .
C20 C 0.8418(2) 0.41376(15) 0.69959(16) 0.0241(5) Uani 1 1 d . . . . .
H20 H 0.827290 0.422196 0.651916 0.029 Uiso 1 1 calc R U . . .
C21 C 0.9037(5) 0.3641(3) 0.9173(4) 0.0378(8) Uani 0.723(6) 1 d D U P A 1
C22 C 0.8539(5) 0.4216(3) 0.9634(3) 0.0432(12) Uani 0.723(6) 1 d D U P A 1
H22A H 0.889406 0.469209 0.940477 0.065 Uiso 0.723(6) 1 calc R U P A 1
H22B H 0.865677 0.407328 1.013216 0.065 Uiso 0.723(6) 1 calc R U P A 1
H22C H 0.774738 0.425046 0.966049 0.065 Uiso 0.723(6) 1 calc R U P A 1
C23 C 1.0253(4) 0.3570(3) 0.9174(3) 0.0458(12) Uani 0.723(6) 1 d D U P A 1
H23A H 1.058651 0.320214 0.888077 0.069 Uiso 0.723(6) 1 calc R U P A 1
H23B H 1.032914 0.341895 0.968128 0.069 Uiso 0.723(6) 1 calc R U P A 1
H23C H 1.062651 0.404352 0.896016 0.069 Uiso 0.723(6) 1 calc R U P A 1
C24 C 0.8459(5) 0.2897(3) 0.9541(3) 0.0463(13) Uani 0.723(6) 1 d D U P A 1
H24A H 0.766488 0.294336 0.957964 0.069 Uiso 0.723(6) 1 calc R U P A 1
H24B H 0.859224 0.274930 1.003450 0.069 Uiso 0.723(6) 1 calc R U P A 1
H24C H 0.875236 0.252514 0.924199 0.069 Uiso 0.723(6) 1 calc R U P A 1
C21B C 0.8964(11) 0.3594(7) 0.9219(9) 0.0378(8) Uani 0.277(6) 1 d D U P A 2
C22B C 0.7888(11) 0.3558(9) 0.9813(8) 0.055(3) Uani 0.277(6) 1 d D U P A 2
H22D H 0.758083 0.405010 0.981156 0.083 Uiso 0.277(6) 1 calc R U P A 2
H22E H 0.803339 0.336532 1.029701 0.083 Uiso 0.277(6) 1 calc R U P A 2
H22F H 0.736054 0.323453 0.971242 0.083 Uiso 0.277(6) 1 calc R U P A 2
C23B C 0.9745(12) 0.4130(8) 0.9364(8) 0.050(3) Uani 0.277(6) 1 d D U P A 2
H23D H 1.043451 0.416680 0.898220 0.075 Uiso 0.277(6) 1 calc R U P A 2
H23E H 0.990087 0.395578 0.984829 0.075 Uiso 0.277(6) 1 calc R U P A 2
H23F H 0.940419 0.461326 0.935612 0.075 Uiso 0.277(6) 1 calc R U P A 2
C24B C 0.9494(14) 0.2827(7) 0.9272(8) 0.057(3) Uani 0.277(6) 1 d D U P A 2
H24D H 0.901177 0.247973 0.916115 0.085 Uiso 0.277(6) 1 calc R U P A 2
H24E H 0.959785 0.266190 0.977096 0.085 Uiso 0.277(6) 1 calc R U P A 2
H24F H 1.020997 0.285459 0.891610 0.085 Uiso 0.277(6) 1 calc R U P A 2
C25 C 1.0450(3) 0.41586(18) 0.63641(19) 0.0325(7) Uani 1 1 d . . . . .
C26 C 1.0470(3) 0.4953(2) 0.5946(2) 0.0415(8) Uani 1 1 d . . . . .
H26A H 1.103983 0.500696 0.548415 0.062 Uiso 1 1 calc R U . . .
H26B H 1.063130 0.528813 0.625082 0.062 Uiso 1 1 calc R U . . .
H26C H 0.975048 0.506991 0.583602 0.062 Uiso 1 1 calc R U . . .
C27 C 1.1570(3) 0.3986(3) 0.6523(3) 0.0576(11) Uani 1 1 d . . . . .
H27A H 1.213228 0.403993 0.605759 0.086 Uiso 1 1 calc R U . . .
H27B H 1.156708 0.348212 0.679130 0.086 Uiso 1 1 calc R U . . .
H27C H 1.173579 0.432532 0.682280 0.086 Uiso 1 1 calc R U . . .
C28 C 1.0242(3) 0.3651(2) 0.5859(2) 0.0485(10) Uani 1 1 d . . . . .
H28A H 0.954901 0.378332 0.571492 0.073 Uiso 1 1 calc R U . . .
H28B H 1.019361 0.314206 0.612071 0.073 Uiso 1 1 calc R U . . .
H28C H 1.084888 0.370202 0.541676 0.073 Uiso 1 1 calc R U . . .
C29 C 0.4545(3) 0.25002(15) 0.74125(17) 0.0276(6) Uani 1 1 d . . . . .
C30 C 0.5326(3) 0.22099(18) 0.6770(2) 0.0375(7) Uani 1 1 d . . . . .
H30A H 0.532715 0.254426 0.630625 0.056 Uiso 1 1 calc R U . . .
H30B H 0.507496 0.172256 0.674532 0.056 Uiso 1 1 calc R U . . .
H30C H 0.607335 0.217800 0.684931 0.056 Uiso 1 1 calc R U . . .
C31 C 0.3376(3) 0.24800(18) 0.7308(2) 0.0404(8) Uani 1 1 d . . . . .
H31A H 0.332542 0.281718 0.685599 0.061 Uiso 1 1 calc R U . . .
H31B H 0.285915 0.262840 0.773085 0.061 Uiso 1 1 calc R U . . .
H31C H 0.319339 0.198145 0.727044 0.061 Uiso 1 1 calc R U . . .
C32 C 0.4613(4) 0.19889(18) 0.8133(2) 0.0430(8) Uani 1 1 d . . . . .
H32A H 0.443658 0.148591 0.810590 0.064 Uiso 1 1 calc R U . . .
H32B H 0.408566 0.214547 0.854712 0.064 Uiso 1 1 calc R U . . .
H32C H 0.535964 0.200917 0.820708 0.064 Uiso 1 1 calc R U . . .
C33 C 0.1342(3) 0.6340(2) 0.7910(2) 0.0249(6) Uani 0.907(5) 1 d D U P B 1
C34 C 0.0480(3) 0.5756(2) 0.8329(2) 0.0357(8) Uani 0.907(5) 1 d D U P B 1
H34A H -0.025704 0.594872 0.832295 0.054 Uiso 0.907(5) 1 calc R U P B 1
H34B H 0.054652 0.562132 0.884044 0.054 Uiso 0.907(5) 1 calc R U P B 1
H34C H 0.059595 0.532243 0.809522 0.054 Uiso 0.907(5) 1 calc R U P B 1
C35 C 0.1041(3) 0.7043(2) 0.8221(3) 0.0388(9) Uani 0.907(5) 1 d D U P B 1
H35A H 0.155834 0.743566 0.793725 0.058 Uiso 0.907(5) 1 calc R U P B 1
H35B H 0.108183 0.695841 0.873820 0.058 Uiso 0.907(5) 1 calc R U P B 1
H35C H 0.029123 0.718404 0.818645 0.058 Uiso 0.907(5) 1 calc R U P B 1
C36 C 0.1291(3) 0.6499(2) 0.7098(2) 0.0387(9) Uani 0.907(5) 1 d D U P B 1
H36A H 0.182927 0.688349 0.682549 0.058 Uiso 0.907(5) 1 calc R U P B 1
H36B H 0.055019 0.666159 0.706107 0.058 Uiso 0.907(5) 1 calc R U P B 1
H36C H 0.146135 0.605206 0.688836 0.058 Uiso 0.907(5) 1 calc R U P B 1
C33B C 0.132(2) 0.6402(14) 0.7838(14) 0.0249(6) Uani 0.093(5) 1 d D U P B 2
C34B C 0.070(3) 0.6579(18) 0.8578(14) 0.034(4) Uani 0.093(5) 1 d D U P B 2
H34D H -0.005122 0.673483 0.855164 0.051 Uiso 0.093(5) 1 calc R U P B 2
H34E H 0.108253 0.697523 0.869743 0.051 Uiso 0.093(5) 1 calc R U P B 2
H34F H 0.065955 0.614293 0.896217 0.051 Uiso 0.093(5) 1 calc R U P B 2
C35B C 0.148(3) 0.7117(15) 0.7275(16) 0.033(4) Uani 0.093(5) 1 d D U P B 2
H35D H 0.192562 0.702662 0.680188 0.050 Uiso 0.093(5) 1 calc R U P B 2
H35E H 0.184661 0.748043 0.745146 0.050 Uiso 0.093(5) 1 calc R U P B 2
H35F H 0.075586 0.730288 0.721112 0.050 Uiso 0.093(5) 1 calc R U P B 2
C36B C 0.060(3) 0.5887(16) 0.7590(17) 0.035(4) Uani 0.093(5) 1 d D U P B 2
H36D H 0.100863 0.575681 0.712253 0.052 Uiso 0.093(5) 1 calc R U P B 2
H36E H -0.007865 0.613429 0.752446 0.052 Uiso 0.093(5) 1 calc R U P B 2
H36F H 0.042755 0.544213 0.796546 0.052 Uiso 0.093(5) 1 calc R U P B 2
C37 C 0.4947(2) 0.67199(14) 0.85190(14) 0.0200(5) Uani 1 1 d . . . . .
C38 C 0.4701(2) 0.74518(15) 0.85772(15) 0.0239(5) Uani 1 1 d . . . . .
H38 H 0.431635 0.773339 0.824835 0.029 Uiso 1 1 calc R U . . .
C39 C 0.5007(2) 0.77753(15) 0.91069(16) 0.0260(6) Uani 1 1 d . . . . .
C40 C 0.5612(2) 0.73594(16) 0.95586(15) 0.0266(6) Uani 1 1 d . . . . .
H40 H 0.581505 0.757009 0.992802 0.032 Uiso 1 1 calc R U . . .
C41 C 0.5932(2) 0.66442(16) 0.94887(15) 0.0232(5) Uani 1 1 d . . . . .
C42 C 0.5586(2) 0.63307(15) 0.89634(15) 0.0212(5) Uani 1 1 d . . . . .
H42 H 0.579097 0.584314 0.890930 0.025 Uiso 1 1 calc R U . . .
C43 C 0.4640(3) 0.85621(17) 0.91949(18) 0.0335(7) Uani 1 1 d . . . . .
C44 C 0.3380(3) 0.8624(2) 0.9281(3) 0.0554(11) Uani 1 1 d . . . . .
H44A H 0.319738 0.855287 0.882407 0.083 Uiso 1 1 calc R U . . .
H44B H 0.314072 0.911000 0.938207 0.083 Uiso 1 1 calc R U . . .
H44C H 0.300349 0.824765 0.968973 0.083 Uiso 1 1 calc R U . . .
C45 C 0.4901(5) 0.8783(2) 0.9871(2) 0.0588(12) Uani 1 1 d . . . . .
H45A H 0.570075 0.879161 0.981236 0.088 Uiso 1 1 calc R U . . .
H45B H 0.456277 0.842832 1.031174 0.088 Uiso 1 1 calc R U . . .
H45C H 0.460696 0.927129 0.992246 0.088 Uiso 1 1 calc R U . . .
C46 C 0.5213(4) 0.91028(19) 0.8519(2) 0.0474(9) Uani 1 1 d . . . . .
H46A H 0.504994 0.897221 0.807809 0.071 Uiso 1 1 calc R U . . .
H46B H 0.600996 0.908729 0.847388 0.071 Uiso 1 1 calc R U . . .
H46C H 0.494848 0.959808 0.856731 0.071 Uiso 1 1 calc R U . . .
C47 C 0.6629(2) 0.61975(17) 0.99729(15) 0.0261(6) Uani 1 1 d . . . . .
C48 C 0.6080(3) 0.54554(18) 1.03469(18) 0.0334(7) Uani 1 1 d . . . . .
H48A H 0.599174 0.518039 0.997019 0.050 Uiso 1 1 calc R U . . .
H48B H 0.535495 0.553290 1.065987 0.050 Uiso 1 1 calc R U . . .
H48C H 0.654026 0.517772 1.064999 0.050 Uiso 1 1 calc R U . . .
C49 C 0.6803(3) 0.6591(2) 1.05778(19) 0.0386(7) Uani 1 1 d . . . . .
H49A H 0.717983 0.706070 1.035256 0.058 Uiso 1 1 calc R U . . .
H49B H 0.725215 0.628633 1.087127 0.058 Uiso 1 1 calc R U . . .
H49C H 0.608721 0.667664 1.089707 0.058 Uiso 1 1 calc R U . . .
C50 C 0.7763(3) 0.6080(2) 0.94819(18) 0.0368(7) Uani 1 1 d . . . . .
H50A H 0.768275 0.577488 0.912764 0.055 Uiso 1 1 calc R U . . .
H50B H 0.824351 0.583503 0.978877 0.055 Uiso 1 1 calc R U . . .
H50C H 0.808867 0.655507 0.921555 0.055 Uiso 1 1 calc R U . . .
C51 C 0.5170(2) 0.67722(14) 0.56309(15) 0.0226(5) Uani 1 1 d . . . . .
C52 C 0.4338(2) 0.63327(16) 0.61289(16) 0.0261(6) Uani 1 1 d . . . . .
H52 H 0.412499 0.640044 0.662679 0.031 Uiso 1 1 calc R U . . .
C53 C 0.3822(3) 0.57998(17) 0.59046(18) 0.0320(6) Uani 1 1 d . . . . .
H53 H 0.325871 0.550173 0.624964 0.038 Uiso 1 1 calc R U . . .
C54 C 0.4119(3) 0.56969(18) 0.51789(18) 0.0357(7) Uani 1 1 d . . . . .
H54 H 0.375254 0.533670 0.502335 0.043 Uiso 1 1 calc R U . . .
C55 C 0.4955(3) 0.61227(18) 0.46836(18) 0.0369(7) Uani 1 1 d . . . . .
H55 H 0.517441 0.604588 0.418888 0.044 Uiso 1 1 calc R U . . .
C56 C 0.5473(3) 0.66605(17) 0.49038(16) 0.0297(6) Uani 1 1 d . . . . .
H56 H 0.603848 0.695508 0.455738 0.036 Uiso 1 1 calc R U . . .
C57 C 0.6502(2) 0.80309(15) 0.50613(15) 0.0238(5) Uani 1 1 d . . . . .
C58 C 0.6011(3) 0.86058(16) 0.46800(17) 0.0288(6) Uani 1 1 d . . . . .
H58 H 0.527126 0.873016 0.487737 0.035 Uiso 1 1 calc R U . . .
C59 C 0.6595(3) 0.90003(18) 0.40126(18) 0.0364(7) Uani 1 1 d . . . . .
H59 H 0.625284 0.939294 0.375518 0.044 Uiso 1 1 calc R U . . .
C60 C 0.7668(3) 0.8823(2) 0.37229(18) 0.0421(8) Uani 1 1 d . . . . .
H60 H 0.807100 0.909829 0.327016 0.051 Uiso 1 1 calc R U . . .
C61 C 0.8157(3) 0.8246(2) 0.40907(19) 0.0400(8) Uani 1 1 d . . . . .
H61 H 0.889365 0.812100 0.388601 0.048 Uiso 1 1 calc R U . . .
C62 C 0.7580(3) 0.78446(17) 0.47606(17) 0.0306(6) Uani 1 1 d . . . . .
H62 H 0.792091 0.744601 0.501050 0.037 Uiso 1 1 calc R U . . .
C63 C 0.4600(2) 0.80500(15) 0.62525(15) 0.0241(5) Uani 1 1 d . . . . .
C64 C 0.3628(3) 0.80332(17) 0.60105(18) 0.0306(6) Uani 1 1 d . . . . .
H64 H 0.356053 0.770571 0.569317 0.037 Uiso 1 1 calc R U . . .
C65 C 0.2764(3) 0.84919(19) 0.6232(2) 0.0371(7) Uani 1 1 d . . . . .
H65 H 0.210370 0.847202 0.607090 0.044 Uiso 1 1 calc R U . . .
C66 C 0.2859(3) 0.89802(18) 0.6687(2) 0.0372(7) Uani 1 1 d . . . . .
H66 H 0.226936 0.929714 0.683451 0.045 Uiso 1 1 calc R U . . .
C67 C 0.3809(3) 0.90022(18) 0.69223(19) 0.0358(7) Uani 1 1 d . . . . .
H67 H 0.387778 0.933889 0.723027 0.043 Uiso 1 1 calc R U . . .
C68 C 0.4677(3) 0.85332(16) 0.67130(17) 0.0285(6) Uani 1 1 d . . . . .
H68 H 0.532531 0.854645 0.688854 0.034 Uiso 1 1 calc R U . . .
C69 C 0.7464(2) 0.92063(14) 0.62962(16) 0.0229(5) Uani 1 1 d . . . . .
C70 C 0.7297(3) 0.94543(16) 0.55919(17) 0.0277(6) Uani 1 1 d . . . . .
H70 H 0.754316 0.916836 0.521864 0.033 Uiso 1 1 calc R U . . .
C71 C 0.6775(3) 1.01152(16) 0.54309(19) 0.0320(6) Uani 1 1 d . . . . .
H71 H 0.665869 1.027483 0.495099 0.038 Uiso 1 1 calc R U . . .
C72 C 0.6424(3) 1.05437(17) 0.59686(19) 0.0337(7) Uani 1 1 d . . . . .
H72 H 0.606391 1.099434 0.585909 0.040 Uiso 1 1 calc R U . . .
C73 C 0.6601(3) 1.03092(18) 0.66618(19) 0.0350(7) Uani 1 1 d . . . . .
H73 H 0.636730 1.060140 0.703073 0.042 Uiso 1 1 calc R U . . .
C74 C 0.7120(3) 0.96471(16) 0.68245(17) 0.0293(6) Uani 1 1 d . . . . .
H74 H 0.724056 0.949332 0.730399 0.035 Uiso 1 1 calc R U . . .
C75 C 0.9263(2) 0.82491(16) 0.58205(16) 0.0247(5) Uani 1 1 d . . . . .
C76 C 0.9798(3) 0.88756(18) 0.53685(18) 0.0312(6) Uani 1 1 d . . . . .
H76 H 0.950003 0.934531 0.542081 0.037 Uiso 1 1 calc R U . . .
C77 C 1.0767(3) 0.8814(2) 0.48409(19) 0.0385(7) Uani 1 1 d . . . . .
H77 H 1.112034 0.924115 0.452758 0.046 Uiso 1 1 calc R U . . .
C78 C 1.1216(3) 0.8135(2) 0.47710(19) 0.0398(8) Uani 1 1 d . . . . .
H78 H 1.188048 0.809733 0.441241 0.048 Uiso 1 1 calc R U . . .
C79 C 1.0700(3) 0.75070(19) 0.52234(19) 0.0366(7) Uani 1 1 d . . . . .
H79 H 1.101349 0.703971 0.517925 0.044 Uiso 1 1 calc R U . . .
C80 C 0.9719(2) 0.75678(17) 0.57427(17) 0.0276(6) Uani 1 1 d . . . . .
H80 H 0.935809 0.713832 0.604667 0.033 Uiso 1 1 calc R U . . .
C81 C 0.8524(2) 0.83947(15) 0.73367(16) 0.0241(5) Uani 1 1 d . . . . .
C82 C 0.9529(3) 0.87338(17) 0.72625(18) 0.0305(6) Uani 1 1 d . . . . .
H82 H 0.998002 0.890413 0.678496 0.037 Uiso 1 1 calc R U . . .
C83 C 0.9879(3) 0.8826(2) 0.7882(2) 0.0375(7) Uani 1 1 d . . . . .
H83 H 1.057359 0.905038 0.782661 0.045 Uiso 1 1 calc R U . . .
C84 C 0.9221(3) 0.8591(2) 0.8578(2) 0.0397(8) Uani 1 1 d . . . . .
H84 H 0.946271 0.865244 0.900072 0.048 Uiso 1 1 calc R U . . .
C85 C 0.8209(3) 0.82656(19) 0.86578(19) 0.0381(7) Uani 1 1 d . . . . .
H85 H 0.775158 0.811054 0.913649 0.046 Uiso 1 1 calc R U . . .
C86 C 0.7857(3) 0.81645(17) 0.80410(18) 0.0315(6) Uani 1 1 d . . . . .
H86 H 0.716290 0.793862 0.809925 0.038 Uiso 1 1 calc R U . . .
C87 C 0.8794(5) 1.0857(4) 0.7400(4) 0.0818(17) Uani 1 1 d . . . . .
H87 H 0.917477 1.056274 0.706167 0.098 Uiso 1 1 calc R U . . .
C88 C 0.8857(5) 1.1621(4) 0.7214(3) 0.0784(16) Uani 1 1 d . . . . .
H88 H 0.926240 1.185327 0.674192 0.094 Uiso 1 1 calc R U . . .
C89 C 0.8334(4) 1.2026(3) 0.7714(4) 0.0700(14) Uani 1 1 d . . . . .
H89 H 0.842239 1.254366 0.760726 0.084 Uiso 1 1 calc R U . . .
C90 C 0.7690(5) 1.1701(3) 0.8361(3) 0.0728(14) Uani 1 1 d . . . . .
H90 H 0.727943 1.199138 0.869227 0.087 Uiso 1 1 calc R U . . .
C91 C 0.7626(5) 1.0954(3) 0.8545(3) 0.0772(15) Uani 1 1 d . . . . .
H91 H 0.718644 1.072635 0.900842 0.093 Uiso 1 1 calc R U . . .
C92 C 0.8181(5) 1.0541(3) 0.8071(3) 0.0712(14) Uani 1 1 d . . . . .
H92 H 0.814488 1.002189 0.820630 0.085 Uiso 1 1 calc R U . . .
C93 C 0.930(3) 1.0562(17) 0.9110(15) 0.176(4) Uani 0.277(5) 1 d G U P C -1
H93 H 0.921411 1.078917 0.863781 0.211 Uiso 0.277(5) 1 calc R U P C -1
C94 C 0.849(2) 1.0092(18) 0.958(2) 0.179(4) Uani 0.277(5) 1 d G U P C -1
H94 H 0.784488 0.999773 0.943071 0.215 Uiso 0.277(5) 1 calc R U P C -1
C95 C 0.862(2) 0.9759(17) 1.0272(18) 0.175(4) Uani 0.277(5) 1 d G U P C -1
H95 H 0.806631 0.943779 1.059413 0.210 Uiso 0.277(5) 1 calc R U P C -1
C96 C 0.957(3) 0.9897(18) 1.0492(14) 0.175(4) Uani 0.277(5) 1 d G U P C -1
H96 H 0.965696 0.966928 1.096466 0.210 Uiso 0.277(5) 1 calc R U P C -1
C97 C 1.038(2) 1.0367(18) 1.002(2) 0.174(4) Uani 0.277(5) 1 d G U P C -1
H97 H 1.102620 1.046070 1.017176 0.208 Uiso 0.277(5) 1 calc R U P C -1
C98 C 1.025(2) 1.0699(15) 0.9330(19) 0.172(3) Uani 0.277(5) 1 d G U P C -1
H98 H 1.080479 1.102065 0.900833 0.206 Uiso 0.277(5) 1 calc R U P C -1
C93B C 1.0626(8) 1.1251(6) 0.8721(7) 0.168(3) Uani 0.723(5) 1 d G U P C -2
H93B H 1.000029 1.149035 0.858980 0.202 Uiso 0.723(5) 1 calc R U P C -2
C94B C 1.1074(10) 1.0658(7) 0.8404(6) 0.167(3) Uani 0.723(5) 1 d G U P C -2
H94B H 1.075375 1.049138 0.805634 0.201 Uiso 0.723(5) 1 calc R U P C -2
C95B C 1.1990(10) 1.0308(5) 0.8596(6) 0.165(3) Uani 0.723(5) 1 d G U P C -2
H95B H 1.229585 0.990292 0.837939 0.199 Uiso 0.723(5) 1 calc R U P C -2
C96B C 1.2458(8) 1.0552(6) 0.9105(7) 0.167(3) Uani 0.723(5) 1 d G U P C -2
H96B H 1.308450 1.031343 0.923591 0.201 Uiso 0.723(5) 1 calc R U P C -2
C97B C 1.2011(9) 1.1146(6) 0.9422(6) 0.160(3) Uani 0.723(5) 1 d G U P C -2
H97B H 1.233106 1.131240 0.976938 0.192 Uiso 0.723(5) 1 calc R U P C -2
C98B C 1.1095(10) 1.1495(5) 0.9230(6) 0.166(3) Uani 0.723(5) 1 d G U P C -2
H98B H 1.078896 1.190087 0.944633 0.200 Uiso 0.723(5) 1 calc R U P C -2

loop_
_atom_site_aniso_label
_atom_site_aniso_U_11
_atom_site_aniso_U_22
_atom_site_aniso_U_33
_atom_site_aniso_U_23
_atom_site_aniso_U_13
_atom_site_aniso_U_12
Pt1 0.01976(6) 0.01677(6) 0.02035(6) -0.00403(4) -0.00415(4) -0.00187(4)
Br1 0.03494(16) 0.02670(14) 0.02230(14) -0.00732(11) -0.00656(11) 0.00815(12)
P1 0.0215(3) 0.0184(3) 0.0207(3) -0.0029(2) -0.0064(2) 0.0001(2)
P2 0.0193(3) 0.0182(3) 0.0235(3) -0.0038(2) -0.0049(2) -0.0009(2)
Si1 0.0185(3) 0.0201(3) 0.0199(3) -0.0030(3) -0.0059(3) -0.0014(3)
N1 0.0193(10) 0.0148(10) 0.0210(10) -0.0045(8) -0.0056(8) 0.0016(8)
C1 0.0210(13) 0.0245(13) 0.0304(14) -0.0032(11) -0.0140(11) 0.0013(10)
C2 0.0248(14) 0.0232(13) 0.0349(15) -0.0059(11) -0.0090(11) 0.0023(11)
C3 0.0206(12) 0.0161(11) 0.0186(11) -0.0031(9) -0.0055(9) 0.0007(9)
C4 0.0214(13) 0.0190(12) 0.0231(12) -0.0052(10) -0.0055(10) 0.0027(10)
C5 0.0279(14) 0.0202(12) 0.0276(14) -0.0077(10) -0.0103(11) 0.0064(10)
C6 0.0266(14) 0.0183(12) 0.0247(13) -0.0066(10) -0.0082(10) 0.0004(10)
C7 0.0240(13) 0.0196(12) 0.0207(12) -0.0042(9) -0.0073(10) -0.0010(10)
C8 0.0199(12) 0.0172(11) 0.0189(11) -0.0031(9) -0.0067(9) 0.0011(9)
C9 0.0204(12) 0.0177(11) 0.0178(11) -0.0035(9) -0.0047(9) 0.0003(9)
C10 0.0189(12) 0.0206(12) 0.0225(12) -0.0048(10) -0.0071(9) -0.0001(9)
C11 0.0183(12) 0.0228(12) 0.0221(12) -0.0053(10) -0.0038(9) 0.0019(10)
C12 0.0206(12) 0.0192(12) 0.0238(12) -0.0063(10) -0.0061(10) 0.0029(9)
C13 0.0215(12) 0.0175(11) 0.0186(12) -0.0032(9) -0.0053(9) -0.0001(9)
C14 0.0159(11) 0.0179(11) 0.0190(11) -0.0034(9) -0.0055(9) 0.0013(9)
C15 0.0246(13) 0.0160(11) 0.0284(13) -0.0064(10) -0.0111(10) 0.0054(9)
C16 0.0291(15) 0.0258(14) 0.0300(15) -0.0065(11) -0.0083(11) 0.0035(11)
C17 0.0345(16) 0.0252(14) 0.0342(16) -0.0064(12) -0.0178(13) 0.0058(12)
C18 0.0281(15) 0.0278(14) 0.0423(17) -0.0107(12) -0.0169(13) 0.0067(11)
C19 0.0226(14) 0.0242(13) 0.0364(15) -0.0103(11) -0.0103(11) 0.0051(10)
C20 0.0243(13) 0.0211(12) 0.0297(14) -0.0076(10) -0.0101(11) 0.0048(10)
C21 0.0465(19) 0.0373(17) 0.0350(18) -0.0044(14) -0.0222(15) 0.0053(15)
C22 0.057(3) 0.044(3) 0.036(2) -0.010(2) -0.024(2) 0.006(2)
C23 0.048(3) 0.050(3) 0.045(3) -0.004(2) -0.028(2) 0.007(2)
C24 0.060(3) 0.040(2) 0.042(3) 0.006(2) -0.027(2) -0.006(2)
C21B 0.0465(19) 0.0373(17) 0.0350(18) -0.0044(14) -0.0222(15) 0.0053(15)
C22B 0.061(6) 0.068(7) 0.037(5) -0.004(5) -0.018(5) 0.006(5)
C23B 0.056(6) 0.061(6) 0.044(5) -0.014(5) -0.028(5) 0.007(5)
C24B 0.076(7) 0.053(5) 0.046(6) -0.002(5) -0.031(5) 0.018(5)
C25 0.0230(14) 0.0364(16) 0.0407(17) -0.0136(13) -0.0077(12) 0.0039(12)
C26 0.0394(19) 0.0409(19) 0.0411(19) -0.0105(15) -0.0008(15) -0.0014(15)
C27 0.0261(18) 0.087(3) 0.059(3) -0.012(2) -0.0095(17) 0.0128(19)
C28 0.040(2) 0.049(2) 0.058(2) -0.0313(19) 0.0033(17) 0.0006(16)
C29 0.0339(16) 0.0179(12) 0.0366(16) -0.0101(11) -0.0156(12) 0.0042(11)
C30 0.0444(19) 0.0299(16) 0.0470(19) -0.0219(14) -0.0179(15) 0.0098(13)
C31 0.0377(18) 0.0267(15) 0.067(2) -0.0207(15) -0.0216(16) -0.0005(13)
C32 0.065(2) 0.0216(15) 0.045(2) -0.0009(13) -0.0209(17) -0.0044(15)
C33 0.0185(12) 0.0261(14) 0.0320(15) -0.0079(12) -0.0083(11) 0.0042(10)
C34 0.0198(15) 0.0372(18) 0.048(2) -0.0068(15) -0.0040(14) 0.0004(13)
C35 0.0258(17) 0.0354(19) 0.063(2) -0.0218(17) -0.0183(16) 0.0120(14)
C36 0.0276(17) 0.054(2) 0.0360(18) -0.0048(16) -0.0136(14) 0.0096(15)
C33B 0.0185(12) 0.0261(14) 0.0320(15) -0.0079(12) -0.0083(11) 0.0042(10)
C34B 0.025(8) 0.039(8) 0.040(6) -0.014(6) -0.008(7) 0.007(7)
C35B 0.024(7) 0.037(7) 0.041(7) -0.007(6) -0.014(7) 0.005(7)
C36B 0.026(7) 0.038(7) 0.041(7) -0.013(6) -0.007(7) -0.001(6)
C37 0.0194(12) 0.0204(12) 0.0205(12) -0.0059(9) -0.0033(9) -0.0011(9)
C38 0.0270(14) 0.0205(12) 0.0245(13) -0.0062(10) -0.0049(10) 0.0006(10)
C39 0.0307(15) 0.0223(13) 0.0242(13) -0.0072(10) -0.0025(11) -0.0019(11)
C40 0.0313(15) 0.0286(14) 0.0217(13) -0.0099(11) -0.0050(11) -0.0058(11)
C41 0.0213(13) 0.0278(13) 0.0201(12) -0.0050(10) -0.0030(10) -0.0044(10)
C42 0.0209(12) 0.0208(12) 0.0220(12) -0.0051(10) -0.0042(10) -0.0018(10)
C43 0.0440(18) 0.0241(14) 0.0337(16) -0.0123(12) -0.0064(13) 0.0017(13)
C44 0.043(2) 0.042(2) 0.081(3) -0.027(2) -0.004(2) 0.0078(17)
C45 0.096(4) 0.039(2) 0.050(2) -0.0264(18) -0.022(2) 0.013(2)
C46 0.065(3) 0.0269(16) 0.047(2) -0.0074(15) -0.0050(18) 0.0016(16)
C47 0.0262(14) 0.0333(15) 0.0204(13) -0.0056(11) -0.0074(10) -0.0023(11)
C48 0.0348(17) 0.0360(16) 0.0293(15) 0.0013(12) -0.0125(12) -0.0028(13)
C49 0.046(2) 0.0457(19) 0.0304(16) -0.0102(14) -0.0185(14) -0.0045(15)
C50 0.0256(15) 0.056(2) 0.0294(15) -0.0059(14) -0.0089(12) 0.0048(14)
C51 0.0265(14) 0.0190(12) 0.0235(13) -0.0025(10) -0.0095(10) 0.0013(10)
C52 0.0295(14) 0.0263(14) 0.0235(13) -0.0038(11) -0.0086(11) -0.0019(11)
C53 0.0357(16) 0.0301(15) 0.0315(15) -0.0051(12) -0.0095(13) -0.0101(12)
C54 0.0464(19) 0.0310(16) 0.0353(17) -0.0098(13) -0.0165(14) -0.0077(14)
C55 0.055(2) 0.0343(16) 0.0251(15) -0.0091(12) -0.0123(14) -0.0061(15)
C56 0.0371(16) 0.0281(14) 0.0240(14) -0.0045(11) -0.0072(12) -0.0050(12)
C57 0.0261(14) 0.0217(12) 0.0242(13) -0.0031(10) -0.0074(10) -0.0035(10)
C58 0.0320(15) 0.0260(14) 0.0286(14) 0.0006(11) -0.0108(12) -0.0042(11)
C59 0.048(2) 0.0313(16) 0.0292(15) 0.0045(12) -0.0142(14) -0.0078(14)
C60 0.054(2) 0.0411(19) 0.0258(15) 0.0004(13) -0.0017(14) -0.0179(16)
C61 0.0364(18) 0.0420(18) 0.0357(17) -0.0101(14) 0.0060(14) -0.0063(14)
C62 0.0341(16) 0.0266(14) 0.0297(15) -0.0075(12) -0.0028(12) -0.0001(12)
C63 0.0257(14) 0.0212(12) 0.0230(13) -0.0014(10) -0.0029(10) 0.0003(10)
C64 0.0262(15) 0.0293(15) 0.0386(16) -0.0060(12) -0.0128(12) 0.0039(11)
C65 0.0277(16) 0.0342(16) 0.0485(19) -0.0042(14) -0.0106(14) 0.0044(13)
C66 0.0293(16) 0.0327(16) 0.0433(18) -0.0033(14) -0.0007(13) 0.0099(13)
C67 0.0369(17) 0.0312(16) 0.0383(17) -0.0112(13) -0.0043(13) 0.0067(13)
C68 0.0278(15) 0.0281(14) 0.0294(14) -0.0071(11) -0.0054(11) 0.0017(11)
C69 0.0204(13) 0.0174(12) 0.0295(14) -0.0022(10) -0.0045(10) -0.0022(9)
C70 0.0306(15) 0.0222(13) 0.0313(15) -0.0042(11) -0.0094(12) -0.0025(11)
C71 0.0364(17) 0.0239(14) 0.0371(16) -0.0012(12) -0.0144(13) -0.0006(12)
C72 0.0327(16) 0.0235(14) 0.0447(18) -0.0047(13) -0.0107(13) 0.0056(12)
C73 0.0370(17) 0.0287(15) 0.0396(17) -0.0114(13) -0.0069(13) 0.0076(13)
C74 0.0344(16) 0.0239(14) 0.0274(14) -0.0032(11) -0.0046(12) 0.0035(11)
C75 0.0223(13) 0.0279(14) 0.0252(13) -0.0074(11) -0.0058(10) -0.0018(10)
C76 0.0260(15) 0.0303(15) 0.0348(16) -0.0043(12) -0.0032(12) -0.0048(12)
C77 0.0326(17) 0.0425(18) 0.0359(17) -0.0059(14) 0.0010(13) -0.0096(14)
C78 0.0273(16) 0.055(2) 0.0363(17) -0.0167(15) 0.0020(13) -0.0057(14)
C79 0.0327(17) 0.0390(17) 0.0410(18) -0.0202(14) -0.0051(13) 0.0049(13)
C80 0.0261(14) 0.0297(14) 0.0288(14) -0.0086(11) -0.0076(11) -0.0020(11)
C81 0.0237(13) 0.0195(12) 0.0302(14) -0.0056(10) -0.0077(11) 0.0014(10)
C82 0.0276(15) 0.0337(15) 0.0328(15) -0.0099(12) -0.0082(12) -0.0049(12)
C83 0.0300(16) 0.0442(19) 0.0444(19) -0.0157(15) -0.0144(14) -0.0055(14)
C84 0.046(2) 0.0441(19) 0.0371(17) -0.0156(15) -0.0189(15) -0.0018(15)
C85 0.048(2) 0.0376(17) 0.0294(16) -0.0084(13) -0.0073(14) -0.0045(14)
C86 0.0323(16) 0.0295(15) 0.0336(16) -0.0086(12) -0.0069(12) -0.0031(12)
C87 0.072(4) 0.084(4) 0.097(4) -0.051(4) -0.010(3) 0.006(3)
C88 0.057(3) 0.093(4) 0.075(4) 0.003(3) -0.007(3) -0.010(3)
C89 0.057(3) 0.043(2) 0.110(4) -0.009(3) -0.024(3) 0.007(2)
C90 0.075(3) 0.065(3) 0.081(4) -0.030(3) -0.014(3) 0.009(3)
C91 0.096(4) 0.071(3) 0.058(3) -0.006(3) -0.010(3) 0.000(3)
C92 0.080(4) 0.047(3) 0.090(4) -0.012(3) -0.028(3) 0.003(2)
C93 0.175(6) 0.174(6) 0.186(6) -0.040(5) -0.052(5) 0.014(5)
C94 0.176(7) 0.176(8) 0.190(8) -0.040(7) -0.050(7) 0.015(7)
C95 0.171(8) 0.173(8) 0.186(8) -0.039(7) -0.050(7) 0.020(7)
C96 0.174(8) 0.170(8) 0.189(8) -0.043(7) -0.053(7) 0.013(7)
C97 0.174(7) 0.171(7) 0.186(7) -0.045(6) -0.054(6) 0.015(6)
C98 0.172(6) 0.169(6) 0.185(6) -0.045(5) -0.056(5) 0.016(5)
C93B 0.170(6) 0.167(6) 0.181(6) -0.048(5) -0.058(5) 0.017(5)
C94B 0.170(6) 0.169(6) 0.180(6) -0.050(5) -0.062(5) 0.018(5)
C95B 0.169(6) 0.163(6) 0.184(7) -0.054(5) -0.064(5) 0.019(5)
C96B 0.170(7) 0.160(7) 0.190(7) -0.053(6) -0.062(6) 0.017(6)
C97B 0.163(6) 0.159(6) 0.177(6) -0.060(5) -0.057(5) 0.012(5)
C98B 0.170(6) 0.162(6) 0.183(6) -0.051(5) -0.059(5) 0.019(5)

loop_
_atom_type_symbol
_atom_type_description
_atom_type_scat_dispersion_real
_atom_type_scat_dispersion_imag
_atom_type_scat_source
C C 0.0137 0.0067 'International Tables Vol C Tables 4.2.6.8 and 6.1.1.4'
H H 0.0000 0.0000 'International Tables Vol C Tables 4.2.6.8 and 6.1.1.4'
N N 0.0241 0.0134 'International Tables Vol C Tables 4.2.6.8 and 6.1.1.4'
Si Si 0.2153 0.2529 'International Tables Vol C Tables 4.2.6.8 and 6.1.1.4'
Br Br -0.9338 1.0006 'International Tables Vol C Tables 4.2.6.8 and 6.1.1.4'
P P 0.2543 0.3332 'International Tables Vol C Tables 4.2.6.8 and 6.1.1.4'
Pt Pt -5.3886 5.5592 'International Tables Vol C Tables 4.2.6.8 and 6.1.1.4'

loop_
_geom_angle_atom_site_label_1
_geom_angle_atom_site_label_2
_geom_angle_atom_site_label_3
_geom_angle
_geom_angle_site_symmetry_1
_geom_angle_site_symmetry_3
_geom_angle_publ_flag
C1 Pt1 Si1 64.64(8) . . ?
C1 Pt1 P1 167.67(8) . . ?
Si1 Pt1 P1 103.25(2) . . ?
C1 Pt1 P2 88.11(8) . . ?
Si1 Pt1 P2 149.21(2) . . ?
P1 Pt1 P2 102.93(2) . . ?
C51 P1 C63 101.77(13) . . ?
C51 P1 C57 100.14(13) . . ?
C63 P1 C57 103.17(13) . . ?
C51 P1 Pt1 120.63(9) . . ?
C63 P1 Pt1 116.67(10) . . ?
C57 P1 Pt1 111.90(10) . . ?
C81 P2 C69 100.73(13) . . ?
C81 P2 C75 102.87(13) . . ?
C69 P2 C75 104.19(13) . . ?
C81 P2 Pt1 113.25(9) . . ?
C69 P2 Pt1 123.85(9) . . ?
C75 P2 Pt1 109.67(9) . . ?
N1 Si1 C2 111.36(12) . . ?
N1 Si1 Br1 106.04(8) . . ?
C2 Si1 Br1 109.31(10) . . ?
N1 Si1 Pt1 127.27(8) . . ?
C2 Si1 Pt1 91.97(9) . . ?
Br1 Si1 Pt1 109.58(3) . . ?
C14 N1 C3 104.5(2) . . ?
C14 N1 Si1 117.74(17) . . ?
C3 N1 Si1 118.50(17) . . ?
C2 C1 Pt1 107.61(18) . . ?
C2 C1 H1A 110.2 . . ?
Pt1 C1 H1A 110.2 . . ?
C2 C1 H1B 110.2 . . ?
Pt1 C1 H1B 110.2 . . ?
H1A C1 H1B 108.5 . . ?
C1 C2 Si1 88.14(17) . . ?
C1 C2 H2A 114.0 . . ?
Si1 C2 H2A 114.0 . . ?
C1 C2 H2B 114.0 . . ?
Si1 C2 H2B 114.0 . . ?
H2A C2 H2B 111.2 . . ?
C4 C3 C8 120.2(2) . . ?
C4 C3 N1 129.3(2) . . ?
C8 C3 N1 110.4(2) . . ?
C5 C4 C3 116.7(2) . . ?
C5 C4 C15 116.5(2) . . ?
C3 C4 C15 126.6(2) . . ?
C4 C5 C6 124.5(3) . . ?
C4 C5 H5 117.8 . . ?
C6 C5 H5 117.8 . . ?
C7 C6 C5 117.6(2) . . ?
C7 C6 C29 123.3(3) . . ?
C5 C6 C29 119.0(2) . . ?
C6 C7 C8 119.4(3) . . ?
C6 C7 H7 120.3 . . ?
C8 C7 H7 120.3 . . ?
C7 C8 C3 121.5(2) . . ?
C7 C8 C9 131.5(2) . . ?
C3 C8 C9 106.9(2) . . ?
C10 C9 C14 121.2(2) . . ?
C10 C9 C8 131.8(2) . . ?
C14 C9 C8 106.9(2) . . ?
C11 C10 C9 119.4(2) . . ?
C11 C10 H10 120.3 . . ?
C9 C10 H10 120.3 . . ?
C10 C11 C12 117.8(2) . . ?
C10 C11 C33 120.6(3) . . ?
C12 C11 C33 121.6(3) . . ?
C10 C11 C33B 121.6(9) . . ?
C12 C11 C33B 120.3(9) . . ?
C13 C12 C11 124.2(2) . . ?
C13 C12 H12 117.9 . . ?
C11 C12 H12 117.9 . . ?
C12 C13 C14 115.7(2) . . ?
C12 C13 C37 117.2(2) . . ?
C14 C13 C37 125.8(2) . . ?
C9 C14 C13 120.3(2) . . ?
C9 C14 N1 110.6(2) . . ?
C13 C14 N1 128.9(2) . . ?
C20 C15 C16 119.6(3) . . ?
C20 C15 C4 120.4(2) . . ?
C16 C15 C4 119.4(3) . . ?
C17 C16 C15 121.1(3) . . ?
C17 C16 H16 119.4 . . ?
C15 C16 H16 119.4 . . ?
C16 C17 C18 118.1(3) . . ?
C16 C17 C21 120.9(4) . . ?
C18 C17 C21 120.9(3) . . ?
C16 C17 C21B 117.4(5) . . ?
C18 C17 C21B 124.3(5) . . ?
C19 C18 C17 122.4(3) . . ?
C19 C18 H18 118.8 . . ?
C17 C18 H18 118.8 . . ?
C18 C19 C20 117.7(3) . . ?
C18 C19 C25 123.3(3) . . ?
C20 C19 C25 119.0(3) . . ?
C15 C20 C19 121.0(3) . . ?
C15 C20 H20 119.5 . . ?
C19 C20 H20 119.5 . . ?
C17 C21 C23 114.0(5) . . ?
C17 C21 C22 109.6(4) . . ?
C23 C21 C22 108.3(5) . . ?
C17 C21 C24 107.8(4) . . ?
C23 C21 C24 108.4(5) . . ?
C22 C21 C24 108.5(5) . . ?
C21 C22 H22A 109.5 . . ?
C21 C22 H22B 109.5 . . ?
H22A C22 H22B 109.5 . . ?
C21 C22 H22C 109.5 . . ?
H22A C22 H22C 109.5 . . ?
H22B C22 H22C 109.5 . . ?
C21 C23 H23A 109.5 . . ?
C21 C23 H23B 109.5 . . ?
H23A C23 H23B 109.5 . . ?
C21 C23 H23C 109.5 . . ?
H23A C23 H23C 109.5 . . ?
H23B C23 H23C 109.5 . . ?
C21 C24 H24A 109.5 . . ?
C21 C24 H24B 109.5 . . ?
H24A C24 H24B 109.5 . . ?
C21 C24 H24C 109.5 . . ?
H24A C24 H24C 109.5 . . ?
H24B C24 H24C 109.5 . . ?
C23B C21B C22B 108.4(11) . . ?
C23B C21B C24B 108.6(11) . . ?
C22B C21B C24B 109.1(11) . . ?
C23B C21B C17 108.4(10) . . ?
C22B C21B C17 114.1(10) . . ?
C24B C21B C17 108.1(10) . . ?
C21B C22B H22D 109.5 . . ?
C21B C22B H22E 109.5 . . ?
H22D C22B H22E 109.5 . . ?
C21B C22B H22F 109.5 . . ?
H22D C22B H22F 109.5 . . ?
H22E C22B H22F 109.5 . . ?
C21B C23B H23D 109.5 . . ?
C21B C23B H23E 109.5 . . ?
H23D C23B H23E 109.5 . . ?
C21B C23B H23F 109.5 . . ?
H23D C23B H23F 109.5 . . ?
H23E C23B H23F 109.5 . . ?
C21B C24B H24D 109.5 . . ?
C21B C24B H24E 109.5 . . ?
H24D C24B H24E 109.5 . . ?
C21B C24B H24F 109.5 . . ?
H24D C24B H24F 109.5 . . ?
H24E C24B H24F 109.5 . . ?
C27 C25 C28 108.4(3) . . ?
C27 C25 C19 113.0(3) . . ?
C28 C25 C19 109.7(3) . . ?
C27 C25 C26 108.7(3) . . ?
C28 C25 C26 107.9(3) . . ?
C19 C25 C26 109.0(3) . . ?
C25 C26 H26A 109.5 . . ?
C25 C26 H26B 109.5 . . ?
H26A C26 H26B 109.5 . . ?
C25 C26 H26C 109.5 . . ?
H26A C26 H26C 109.5 . . ?
H26B C26 H26C 109.5 . . ?
C25 C27 H27A 109.5 . . ?
C25 C27 H27B 109.5 . . ?
H27A C27 H27B 109.5 . . ?
C25 C27 H27C 109.5 . . ?
H27A C27 H27C 109.5 . . ?
H27B C27 H27C 109.5 . . ?
C25 C28 H28A 109.5 . . ?
C25 C28 H28B 109.5 . . ?
H28A C28 H28B 109.5 . . ?
C25 C28 H28C 109.5 . . ?
H28A C28 H28C 109.5 . . ?
H28B C28 H28C 109.5 . . ?
C31 C29 C6 111.6(2) . . ?
C31 C29 C32 109.3(3) . . ?
C6 C29 C32 109.0(2) . . ?
C31 C29 C30 108.2(3) . . ?
C6 C29 C30 110.5(3) . . ?
C32 C29 C30 108.1(3) . . ?
C29 C30 H30A 109.5 . . ?
C29 C30 H30B 109.5 . . ?
H30A C30 H30B 109.5 . . ?
C29 C30 H30C 109.5 . . ?
H30A C30 H30C 109.5 . . ?
H30B C30 H30C 109.5 . . ?
C29 C31 H31A 109.5 . . ?
C29 C31 H31B 109.5 . . ?
H31A C31 H31B 109.5 . . ?
C29 C31 H31C 109.5 . . ?
H31A C31 H31C 109.5 . . ?
H31B C31 H31C 109.5 . . ?
C29 C32 H32A 109.5 . . ?
C29 C32 H32B 109.5 . . ?
H32A C32 H32B 109.5 . . ?
C29 C32 H32C 109.5 . . ?
H32A C32 H32C 109.5 . . ?
H32B C32 H32C 109.5 . . ?
C34 C33 C11 111.0(3) . . ?
C34 C33 C35 108.0(3) . . ?
C11 C33 C35 113.4(3) . . ?
C34 C33 C36 108.9(3) . . ?
C11 C33 C36 107.6(3) . . ?
C35 C33 C36 107.8(3) . . ?
C33 C34 H34A 109.5 . . ?
C33 C34 H34B 109.5 . . ?
H34A C34 H34B 109.5 . . ?
C33 C34 H34C 109.5 . . ?
H34A C34 H34C 109.5 . . ?
H34B C34 H34C 109.5 . . ?
C33 C35 H35A 109.5 . . ?
C33 C35 H35B 109.5 . . ?
H35A C35 H35B 109.5 . . ?
C33 C35 H35C 109.5 . . ?
H35A C35 H35C 109.5 . . ?
H35B C35 H35C 109.5 . . ?
C33 C36 H36A 109.5 . . ?
C33 C36 H36B 109.5 . . ?
H36A C36 H36B 109.5 . . ?
C33 C36 H36C 109.5 . . ?
H36A C36 H36C 109.5 . . ?
H36B C36 H36C 109.5 . . ?
C34B C33B C35B 107.7(14) . . ?
C34B C33B C36B 109.0(14) . . ?
C35B C33B C36B 107.6(14) . . ?
C34B C33B C11 107.0(19) . . ?
C35B C33B C11 110.5(19) . . ?
C36B C33B C11 114.9(19) . . ?
C33B C34B H34D 109.5 . . ?
C33B C34B H34E 109.5 . . ?
H34D C34B H34E 109.5 . . ?
C33B C34B H34F 109.5 . . ?
H34D C34B H34F 109.5 . . ?
H34E C34B H34F 109.5 . . ?
C33B C35B H35D 109.5 . . ?
C33B C35B H35E 109.5 . . ?
H35D C35B H35E 109.5 . . ?
C33B C35B H35F 109.5 . . ?
H35D C35B H35F 109.5 . . ?
H35E C35B H35F 109.5 . . ?
C33B C36B H36D 109.5 . . ?
C33B C36B H36E 109.5 . . ?
H36D C36B H36E 109.5 . . ?
C33B C36B H36F 109.5 . . ?
H36D C36B H36F 109.5 . . ?
H36E C36B H36F 109.5 . . ?
C42 C37 C38 118.7(2) . . ?
C42 C37 C13 119.6(2) . . ?
C38 C37 C13 120.4(2) . . ?
C39 C38 C37 121.4(3) . . ?
C39 C38 H38 119.3 . . ?
C37 C38 H38 119.3 . . ?
C40 C39 C38 117.9(3) . . ?
C40 C39 C43 122.1(3) . . ?
C38 C39 C43 119.9(3) . . ?
C39 C40 C41 122.4(3) . . ?
C39 C40 H40 118.8 . . ?
C41 C40 H40 118.8 . . ?
C40 C41 C42 118.1(3) . . ?
C40 C41 C47 122.1(3) . . ?
C42 C41 C47 119.8(3) . . ?
C37 C42 C41 121.2(3) . . ?
C37 C42 H42 119.4 . . ?
C41 C42 H42 119.4 . . ?
C46 C43 C45 108.2(3) . . ?
C46 C43 C39 109.9(3) . . ?
C45 C43 C39 112.5(3) . . ?
C46 C43 C44 108.8(3) . . ?
C45 C43 C44 107.5(3) . . ?
C39 C43 C44 109.8(3) . . ?
C43 C44 H44A 109.5 . . ?
C43 C44 H44B 109.5 . . ?
H44A C44 H44B 109.5 . . ?
C43 C44 H44C 109.5 . . ?
H44A C44 H44C 109.5 . . ?
H44B C44 H44C 109.5 . . ?
C43 C45 H45A 109.5 . . ?
C43 C45 H45B 109.5 . . ?
H45A C45 H45B 109.5 . . ?
C43 C45 H45C 109.5 . . ?
H45A C45 H45C 109.5 . . ?
H45B C45 H45C 109.5 . . ?
C43 C46 H46A 109.5 . . ?
C43 C46 H46B 109.5 . . ?
H46A C46 H46B 109.5 . . ?
C43 C46 H46C 109.5 . . ?
H46A C46 H46C 109.5 . . ?
H46B C46 H46C 109.5 . . ?
C49 C47 C48 107.7(3) . . ?
C49 C47 C41 112.4(3) . . ?
C48 C47 C41 110.8(2) . . ?
C49 C47 C50 107.9(3) . . ?
C48 C47 C50 109.7(3) . . ?
C41 C47 C50 108.3(2) . . ?
C47 C48 H48A 109.5 . . ?
C47 C48 H48B 109.5 . . ?
H48A C48 H48B 109.5 . . ?
C47 C48 H48C 109.5 . . ?
H48A C48 H48C 109.5 . . ?
H48B C48 H48C 109.5 . . ?
C47 C49 H49A 109.5 . . ?
C47 C49 H49B 109.5 . . ?
H49A C49 H49B 109.5 . . ?
C47 C49 H49C 109.5 . . ?
H49A C49 H49C 109.5 . . ?
H49B C49 H49C 109.5 . . ?
C47 C50 H50A 109.5 . . ?
C47 C50 H50B 109.5 . . ?
H50A C50 H50B 109.5 . . ?
C47 C50 H50C 109.5 . . ?
H50A C50 H50C 109.5 . . ?
H50B C50 H50C 109.5 . . ?
C52 C51 C56 118.7(3) . . ?
C52 C51 P1 118.8(2) . . ?
C56 C51 P1 122.5(2) . . ?
C53 C52 C51 120.5(3) . . ?
C53 C52 H52 119.7 . . ?
C51 C52 H52 119.7 . . ?
C52 C53 C54 120.4(3) . . ?
C52 C53 H53 119.8 . . ?
C54 C53 H53 119.8 . . ?
C55 C54 C53 119.5(3) . . ?
C55 C54 H54 120.3 . . ?
C53 C54 H54 120.3 . . ?
C54 C55 C56 120.4(3) . . ?
C54 C55 H55 119.8 . . ?
C56 C55 H55 119.8 . . ?
C55 C56 C51 120.4(3) . . ?
C55 C56 H56 119.8 . . ?
C51 C56 H56 119.8 . . ?
C58 C57 C62 119.3(3) . . ?
C58 C57 P1 123.1(2) . . ?
C62 C57 P1 117.6(2) . . ?
C59 C58 C57 120.5(3) . . ?
C59 C58 H58 119.8 . . ?
C57 C58 H58 119.8 . . ?
C60 C59 C58 120.1(3) . . ?
C60 C59 H59 120.0 . . ?
C58 C59 H59 120.0 . . ?
C61 C60 C59 119.9(3) . . ?
C61 C60 H60 120.1 . . ?
C59 C60 H60 120.1 . . ?
C60 C61 C62 120.6(3) . . ?
C60 C61 H61 119.7 . . ?
C62 C61 H61 119.7 . . ?
C57 C62 C61 119.6(3) . . ?
C57 C62 H62 120.2 . . ?
C61 C62 H62 120.2 . . ?
C68 C63 C64 118.6(3) . . ?
C68 C63 P1 118.7(2) . . ?
C64 C63 P1 122.6(2) . . ?
C65 C64 C63 120.4(3) . . ?
C65 C64 H64 119.8 . . ?
C63 C64 H64 119.8 . . ?
C64 C65 C66 120.3(3) . . ?
C64 C65 H65 119.9 . . ?
C66 C65 H65 119.9 . . ?
C67 C66 C65 119.6(3) . . ?
C67 C66 H66 120.2 . . ?
C65 C66 H66 120.2 . . ?
C66 C67 C68 120.5(3) . . ?
C66 C67 H67 119.7 . . ?
C68 C67 H67 119.7 . . ?
C63 C68 C67 120.5(3) . . ?
C63 C68 H68 119.7 . . ?
C67 C68 H68 119.7 . . ?
C74 C69 C70 118.2(3) . . ?
C74 C69 P2 120.8(2) . . ?
C70 C69 P2 120.7(2) . . ?
C71 C70 C69 120.7(3) . . ?
C71 C70 H70 119.7 . . ?
C69 C70 H70 119.7 . . ?
C72 C71 C70 120.3(3) . . ?
C72 C71 H71 119.8 . . ?
C70 C71 H71 119.8 . . ?
C73 C72 C71 119.4(3) . . ?
C73 C72 H72 120.3 . . ?
C71 C72 H72 120.3 . . ?
C72 C73 C74 120.4(3) . . ?
C72 C73 H73 119.8 . . ?
C74 C73 H73 119.8 . . ?
C73 C74 C69 121.0(3) . . ?
C73 C74 H74 119.5 . . ?
C69 C74 H74 119.5 . . ?
C80 C75 C76 119.1(3) . . ?
C80 C75 P2 118.1(2) . . ?
C76 C75 P2 122.8(2) . . ?
C77 C76 C75 120.1(3) . . ?
C77 C76 H76 119.9 . . ?
C75 C76 H76 119.9 . . ?
C78 C77 C76 120.3(3) . . ?
C78 C77 H77 119.9 . . ?
C76 C77 H77 119.9 . . ?
C77 C78 C79 120.2(3) . . ?
C77 C78 H78 119.9 . . ?
C79 C78 H78 119.9 . . ?
C78 C79 C80 119.5(3) . . ?
C78 C79 H79 120.3 . . ?
C80 C79 H79 120.3 . . ?
C75 C80 C79 120.8(3) . . ?
C75 C80 H80 119.6 . . ?
C79 C80 H80 119.6 . . ?
C82 C81 C86 119.1(3) . . ?
C82 C81 P2 122.4(2) . . ?
C86 C81 P2 118.3(2) . . ?
C81 C82 C83 120.5(3) . . ?
C81 C82 H82 119.8 . . ?
C83 C82 H82 119.8 . . ?
C84 C83 C82 120.2(3) . . ?
C84 C83 H83 119.9 . . ?
C82 C83 H83 119.9 . . ?
C83 C84 C85 119.9(3) . . ?
C83 C84 H84 120.1 . . ?
C85 C84 H84 120.1 . . ?
C84 C85 C86 120.3(3) . . ?
C84 C85 H85 119.8 . . ?
C86 C85 H85 119.8 . . ?
C85 C86 C81 120.0(3) . . ?
C85 C86 H86 120.0 . . ?
C81 C86 H86 120.0 . . ?
C92 C87 C88 119.0(5) . . ?
C92 C87 H87 120.5 . . ?
C88 C87 H87 120.5 . . ?
C89 C88 C87 119.3(5) . . ?
C89 C88 H88 120.4 . . ?
C87 C88 H88 120.4 . . ?
C90 C89 C88 120.5(5) . . ?
C90 C89 H89 119.8 . . ?
C88 C89 H89 119.8 . . ?
C89 C90 C91 120.2(5) . . ?
C89 C90 H90 119.9 . . ?
C91 C90 H90 119.9 . . ?
C92 C91 C90 120.1(5) . . ?
C92 C91 H91 119.9 . . ?
C90 C91 H91 119.9 . . ?
C91 C92 C87 120.7(5) . . ?
C91 C92 H92 119.7 . . ?
C87 C92 H92 119.7 . . ?
C94 C93 C98 120.0 . . ?
C94 C93 H93 120.0 . . ?
C98 C93 H93 120.0 . . ?
C93 C94 C95 120.0 . . ?
C93 C94 H94 120.0 . . ?
C95 C94 H94 120.0 . . ?
C94 C95 C96 120.0 . . ?
C94 C95 H95 120.0 . . ?
C96 C95 H95 120.0 . . ?
C97 C96 C95 120.0 . . ?
C97 C96 H96 120.0 . . ?
C95 C96 H96 120.0 . . ?
C96 C97 C98 120.0 . . ?
C96 C97 H97 120.0 . . ?
C98 C97 H97 120.0 . . ?
C97 C98 C93 120.0 . . ?
C97 C98 H98 120.0 . . ?
C93 C98 H98 120.0 . . ?
C94B C93B C98B 120.0 . . ?
C94B C93B H93B 120.0 . . ?
C98B C93B H93B 120.0 . . ?
C93B C94B C95B 120.0 . . ?
C93B C94B H94B 120.0 . . ?
C95B C94B H94B 120.0 . . ?
C96B C95B C94B 120.0 . . ?
C96B C95B H95B 120.0 . . ?
C94B C95B H95B 120.0 . . ?
C95B C96B C97B 120.0 . . ?
C95B C96B H96B 120.0 . . ?
C97B C96B H96B 120.0 . . ?
C96B C97B C98B 120.0 . . ?
C96B C97B H97B 120.0 . . ?
C98B C97B H97B 120.0 . . ?
C97B C98B C93B 120.0 . . ?
C97B C98B H98B 120.0 . . ?
C93B C98B H98B 120.0 . . ?

loop_
_geom_bond_atom_site_label_1
_geom_bond_atom_site_label_2
_geom_bond_distance
_geom_bond_site_symmetry_2
_geom_bond_publ_flag
Pt1 C1 2.143(3) . ?
Pt1 Si1 2.3065(7) . ?
Pt1 P1 2.3193(7) . ?
Pt1 P2 2.3644(7) . ?
Br1 Si1 2.2880(8) . ?
P1 C51 1.827(3) . ?
P1 C63 1.830(3) . ?
P1 C57 1.831(3) . ?
P2 C81 1.830(3) . ?
P2 C69 1.836(3) . ?
P2 C75 1.837(3) . ?
Si1 N1 1.793(2) . ?
Si1 C2 1.853(3) . ?
N1 C14 1.432(3) . ?
N1 C3 1.433(3) . ?
C1 C2 1.560(4) . ?
C1 H1A 0.9900 . ?
C1 H1B 0.9900 . ?
C2 H2A 0.9900 . ?
C2 H2B 0.9900 . ?
C3 C4 1.399(4) . ?
C3 C8 1.405(4) . ?
C4 C5 1.391(4) . ?
C4 C15 1.498(4) . ?
C5 C6 1.404(4) . ?
C5 H5 0.9500 . ?
C6 C7 1.395(4) . ?
C6 C29 1.535(4) . ?
C7 C8 1.396(4) . ?
C7 H7 0.9500 . ?
C8 C9 1.450(3) . ?
C9 C10 1.396(4) . ?
C9 C14 1.400(4) . ?
C10 C11 1.388(4) . ?
C10 H10 0.9500 . ?
C11 C12 1.406(4) . ?
C11 C33 1.525(4) . ?
C11 C33B 1.62(3) . ?
C12 C13 1.399(4) . ?
C12 H12 0.9500 . ?
C13 C14 1.407(3) . ?
C13 C37 1.497(4) . ?
C15 C20 1.390(4) . ?
C15 C16 1.391(4) . ?
C16 C17 1.391(4) . ?
C16 H16 0.9500 . ?
C17 C18 1.401(5) . ?
C17 C21 1.523(8) . ?
C17 C21B 1.581(18) . ?
C18 C19 1.393(4) . ?
C18 H18 0.9500 . ?
C19 C20 1.406(4) . ?
C19 C25 1.537(4) . ?
C20 H20 0.9500 . ?
C21 C23 1.523(7) . ?
C21 C22 1.528(7) . ?
C21 C24 1.546(7) . ?
C22 H22A 0.9800 . ?
C22 H22B 0.9800 . ?
C22 H22C 0.9800 . ?
C23 H23A 0.9800 . ?
C23 H23B 0.9800 . ?
C23 H23C 0.9800 . ?
C24 H24A 0.9800 . ?
C24 H24B 0.9800 . ?
C24 H24C 0.9800 . ?
C21B C23B 1.522(10) . ?
C21B C22B 1.530(11) . ?
C21B C24B 1.547(10) . ?
C22B H22D 0.9800 . ?
C22B H22E 0.9800 . ?
C22B H22F 0.9800 . ?
C23B H23D 0.9800 . ?
C23B H23E 0.9800 . ?
C23B H23F 0.9800 . ?
C24B H24D 0.9800 . ?
C24B H24E 0.9800 . ?
C24B H24F 0.9800 . ?
C25 C27 1.514(5) . ?
C25 C28 1.532(5) . ?
C25 C26 1.540(5) . ?
C26 H26A 0.9800 . ?
C26 H26B 0.9800 . ?
C26 H26C 0.9800 . ?
C27 H27A 0.9800 . ?
C27 H27B 0.9800 . ?
C27 H27C 0.9800 . ?
C28 H28A 0.9800 . ?
C28 H28B 0.9800 . ?
C28 H28C 0.9800 . ?
C29 C31 1.523(4) . ?
C29 C32 1.536(5) . ?
C29 C30 1.540(4) . ?
C30 H30A 0.9800 . ?
C30 H30B 0.9800 . ?
C30 H30C 0.9800 . ?
C31 H31A 0.9800 . ?
C31 H31B 0.9800 . ?
C31 H31C 0.9800 . ?
C32 H32A 0.9800 . ?
C32 H32B 0.9800 . ?
C32 H32C 0.9800 . ?
C33 C34 1.523(5) . ?
C33 C35 1.529(5) . ?
C33 C36 1.532(5) . ?
C34 H34A 0.9800 . ?
C34 H34B 0.9800 . ?
C34 H34C 0.9800 . ?
C35 H35A 0.9800 . ?
C35 H35B 0.9800 . ?
C35 H35C 0.9800 . ?
C36 H36A 0.9800 . ?
C36 H36B 0.9800 . ?
C36 H36C 0.9800 . ?
C33B C34B 1.523(11) . ?
C33B C35B 1.531(11) . ?
C33B C36B 1.532(11) . ?
C34B H34D 0.9800 . ?
C34B H34E 0.9800 . ?
C34B H34F 0.9800 . ?
C35B H35D 0.9800 . ?
C35B H35E 0.9800 . ?
C35B H35F 0.9800 . ?
C36B H36D 0.9800 . ?
C36B H36E 0.9800 . ?
C36B H36F 0.9800 . ?
C37 C42 1.391(4) . ?
C37 C38 1.402(4) . ?
C38 C39 1.394(4) . ?
C38 H38 0.9500 . ?
C39 C40 1.391(4) . ?
C39 C43 1.544(4) . ?
C40 C41 1.395(4) . ?
C40 H40 0.9500 . ?
C41 C42 1.400(4) . ?
C41 C47 1.533(4) . ?
C42 H42 0.9500 . ?
C43 C46 1.518(5) . ?
C43 C45 1.525(5) . ?
C43 C44 1.548(5) . ?
C44 H44A 0.9800 . ?
C44 H44B 0.9800 . ?
C44 H44C 0.9800 . ?
C45 H45A 0.9800 . ?
C45 H45B 0.9800 . ?
C45 H45C 0.9800 . ?
C46 H46A 0.9800 . ?
C46 H46B 0.9800 . ?
C46 H46C 0.9800 . ?
C47 C49 1.529(4) . ?
C47 C48 1.531(4) . ?
C47 C50 1.534(4) . ?
C48 H48A 0.9800 . ?
C48 H48B 0.9800 . ?
C48 H48C 0.9800 . ?
C49 H49A 0.9800 . ?
C49 H49B 0.9800 . ?
C49 H49C 0.9800 . ?
C50 H50A 0.9800 . ?
C50 H50B 0.9800 . ?
C50 H50C 0.9800 . ?
C51 C52 1.394(4) . ?
C51 C56 1.394(4) . ?
C52 C53 1.381(4) . ?
C52 H52 0.9500 . ?
C53 C54 1.387(5) . ?
C53 H53 0.9500 . ?
C54 C55 1.382(5) . ?
C54 H54 0.9500 . ?
C55 C56 1.385(4) . ?
C55 H55 0.9500 . ?
C56 H56 0.9500 . ?
C57 C58 1.388(4) . ?
C57 C62 1.392(4) . ?
C58 C59 1.388(4) . ?
C58 H58 0.9500 . ?
C59 C60 1.378(6) . ?
C59 H59 0.9500 . ?
C60 C61 1.377(6) . ?
C60 H60 0.9500 . ?
C61 C62 1.394(4) . ?
C61 H61 0.9500 . ?
C62 H62 0.9500 . ?
C63 C68 1.383(4) . ?
C63 C64 1.403(4) . ?
C64 C65 1.387(4) . ?
C64 H64 0.9500 . ?
C65 C66 1.389(5) . ?
C65 H65 0.9500 . ?
C66 C67 1.370(5) . ?
C66 H66 0.9500 . ?
C67 C68 1.399(4) . ?
C67 H67 0.9500 . ?
C68 H68 0.9500 . ?
C69 C74 1.391(4) . ?
C69 C70 1.395(4) . ?
C70 C71 1.390(4) . ?
C70 H70 0.9500 . ?
C71 C72 1.389(5) . ?
C71 H71 0.9500 . ?
C72 C73 1.377(5) . ?
C72 H72 0.9500 . ?
C73 C74 1.390(4) . ?
C73 H73 0.9500 . ?
C74 H74 0.9500 . ?
C75 C80 1.389(4) . ?
C75 C76 1.395(4) . ?
C76 C77 1.392(4) . ?
C76 H76 0.9500 . ?
C77 C78 1.378(5) . ?
C77 H77 0.9500 . ?
C78 C79 1.390(5) . ?
C78 H78 0.9500 . ?
C79 C80 1.394(4) . ?
C79 H79 0.9500 . ?
C80 H80 0.9500 . ?
C81 C82 1.389(4) . ?
C81 C86 1.395(4) . ?
C82 C83 1.390(5) . ?
C82 H82 0.9500 . ?
C83 C84 1.380(5) . ?
C83 H83 0.9500 . ?
C84 C85 1.383(5) . ?
C84 H84 0.9500 . ?
C85 C86 1.391(5) . ?
C85 H85 0.9500 . ?
C86 H86 0.9500 . ?
C87 C92 1.358(8) . ?
C87 C88 1.398(9) . ?
C87 H87 0.9500 . ?
C88 C89 1.351(8) . ?
C88 H88 0.9500 . ?
C89 C90 1.346(8) . ?
C89 H89 0.9500 . ?
C90 C91 1.367(8) . ?
C90 H90 0.9500 . ?
C91 C92 1.342(8) . ?
C91 H91 0.9500 . ?
C92 H92 0.9500 . ?
C93 C94 1.3900 . ?
C93 C98 1.3900 . ?
C93 H93 0.9500 . ?
C94 C95 1.3900 . ?
C94 H94 0.9500 . ?
C95 C96 1.3900 . ?
C95 H95 0.9500 . ?
C96 C97 1.3900 . ?
C96 H96 0.9500 . ?
C97 C98 1.3900 . ?
C97 H97 0.9500 . ?
C98 H98 0.9500 . ?
C93B C94B 1.3900 . ?
C93B C98B 1.3900 . ?
C93B H93B 0.9500 . ?
C94B C95B 1.3900 . ?
C94B H94B 0.9500 . ?
C95B C96B 1.3900 . ?
C95B H95B 0.9500 . ?
C96B C97B 1.3900 . ?
C96B H96B 0.9500 . ?
C97B C98B 1.3900 . ?
C97B H97B 0.9500 . ?
C98B H98B 0.9500 . ?
